data_7128950
loop_
_publ_author_name
'Shen, Xiao-Qin'
'Yan, Xiao-Wei'
'Zhang, Xing-Guo'

_publ_section_title
;
 A palladium-catalyzed ring-expansion reaction of cyclobutanols with
 2-haloanilines leading to benzazepines and quinolines.
;
_journal_issue 79
_journal_name_full 'Chemical communications (Cambridge, England)'
_journal_page_first 10234
_journal_page_last 10237
_journal_paper_doi 10.1039/d1cc04395a
_journal_volume 57
_journal_year 2021
_chemical_formula_sum 'C16 H11 N O'
_chemical_formula_weight 233.26
_space_group_crystal_system monoclinic
_space_group_IT_number 14
_space_group_name_Hall '-P 2ybc'
_space_group_name_H-M_alt 'P 1 21/c 1'
_atom_sites_solution_hydrogens geom
_audit_creation_method SHELXL-2013
_audit_update_record
;
2021-07-21 deposited with the CCDC.	2021-09-08 downloaded from the CCDC.
;
_cell_angle_alpha 90
_cell_angle_beta 92.8630(10)
_cell_angle_gamma 90
_cell_formula_units_Z 4
_cell_length_a 3.91270(10)
_cell_length_b 28.5829(8)
_cell_length_c 10.3664(3)
_cell_measurement_reflns_used 4477
_cell_measurement_temperature 213(2)
_cell_measurement_theta_max 54.944
_cell_measurement_theta_min 4.858
_cell_volume 1157.89(6)
_computing_cell_refinement 'Bruker SAINT'
_computing_data_collection 'Bruker APEX2'
_computing_data_reduction 'Bruker SAINT'
_computing_molecular_graphics 'Bruker SHELXTL'
_computing_publication_material 'Bruker SHELXTL'
_computing_structure_refinement 'SHELXL-2013 (Sheldrick, 2013)'
_computing_structure_solution 'SHELXS-97 (Sheldrick 2008)'
_diffrn_ambient_temperature 213(2)
_diffrn_measured_fraction_theta_full 0.990
_diffrn_measured_fraction_theta_max 0.991
_diffrn_measurement_device_type 'Bruker APEX-II CCD'
_diffrn_measurement_method '\f and \w scans'
_diffrn_radiation_type MoK\a
_diffrn_radiation_wavelength 0.71073
_diffrn_reflns_av_R_equivalents 0.0352
_diffrn_reflns_av_unetI/netI 0.0310
_diffrn_reflns_Laue_measured_fraction_full 0.990
_diffrn_reflns_Laue_measured_fraction_max 0.991
_diffrn_reflns_limit_h_max 4
_diffrn_reflns_limit_h_min -4
_diffrn_reflns_limit_k_max 30
_diffrn_reflns_limit_k_min -35
_diffrn_reflns_limit_l_max 12
_diffrn_reflns_limit_l_min -12
_diffrn_reflns_number 8316
_diffrn_reflns_point_group_measured_fraction_full 0.990
_diffrn_reflns_point_group_measured_fraction_max 0.991
_diffrn_reflns_theta_full 25.242
_diffrn_reflns_theta_max 25.995
_diffrn_reflns_theta_min 4.000
_exptl_absorpt_coefficient_mu 0.084
_exptl_absorpt_correction_T_max 0.7456
_exptl_absorpt_correction_T_min 0.6321
_exptl_absorpt_correction_type multi-scan
_exptl_absorpt_process_details sadabs
_exptl_crystal_colour colorless
_exptl_crystal_density_diffrn 1.338
_exptl_crystal_description prismatic
_exptl_crystal_F_000 488
_exptl_crystal_size_max 0.200
_exptl_crystal_size_mid 0.150
_exptl_crystal_size_min 0.120
_refine_diff_density_max 0.194
_refine_diff_density_min -0.151
_refine_diff_density_rms 0.029
_refine_ls_extinction_coef 0.068(11)
_refine_ls_extinction_expression Fc^*^=kFc[1+0.001xFc^2^\l^3^/sin(2\q)]^-1/4^
_refine_ls_extinction_method SHELXL
_refine_ls_goodness_of_fit_ref 1.050
_refine_ls_hydrogen_treatment constr
_refine_ls_matrix_type full
_refine_ls_number_parameters 164
_refine_ls_number_reflns 2255
_refine_ls_number_restraints 0
_refine_ls_restrained_S_all 1.050
_refine_ls_R_factor_all 0.0432
_refine_ls_R_factor_gt 0.0360
_refine_ls_shift/su_max 0.000
_refine_ls_shift/su_mean 0.000
_refine_ls_structure_factor_coef Fsqd
_refine_ls_weighting_details 'w=1/[\s^2^(Fo^2^)+(0.0383P)^2^+0.2340P] where P=(Fo^2^+2Fc^2^)/3'
_refine_ls_weighting_scheme calc
_refine_ls_wR_factor_gt 0.0885
_refine_ls_wR_factor_ref 0.0940
_reflns_Friedel_coverage 0.000
_reflns_number_gt 1933
_reflns_number_total 2255
_reflns_threshold_expression 'I > 2\s(I)'
_cod_data_source_file d1cc04395a2.cif
_cod_data_source_block mo_ddz21039_0m
_cod_depositor_comments 'Adding full bibliography for 7128950.cif.'
_cod_original_sg_symbol_H-M 'P 21/c'
_cod_database_code 7128950
_shelx_space_group_comment
; 
The symmetry employed for this shelxl refinement is uniquely defined 
by the following loop, which should always be used as a source of 
symmetry information in preference to the above space-group names. 
They are only intended as comments. 
;
_shelx_estimated_absorpt_t_min 0.983
_shelx_estimated_absorpt_t_max 0.990
_shelxl_version_number 2013-4

loop_
_space_group_symop_operation_xyz
'x, y, z'
'-x, y+1/2, -z+1/2'
'-x, -y, -z'
'x, -y-1/2, z-1/2'

loop_
_atom_site_label
_atom_site_type_symbol
_atom_site_fract_x
_atom_site_fract_y
_atom_site_fract_z
_atom_site_U_iso_or_equiv
_atom_site_adp_type
_atom_site_occupancy
_atom_site_site_symmetry_order
_atom_site_calc_flag
_atom_site_refinement_flags_posn
_atom_site_refinement_flags_adp
_atom_site_refinement_flags_occupancy
_atom_site_disorder_assembly
_atom_site_disorder_group
O1 O 0.6653(3) 0.32494(4) 0.72670(10) 0.0638(4) Uani 1 1 d . . . . .
N1 N 0.3059(2) 0.37154(3) 0.43943(9) 0.0296(3) Uani 1 1 d . . . . .
C1 C 0.2110(3) 0.35812(4) 0.31613(10) 0.0295(3) Uani 1 1 d . . . . .
C2 C 0.0238(3) 0.39000(5) 0.23650(11) 0.0354(3) Uani 1 1 d . . . . .
H2 H -0.0345 0.4195 0.2692 0.043 Uiso 1 1 calc R U . . .
C3 C -0.0734(3) 0.37842(5) 0.11233(12) 0.0432(3) Uani 1 1 d . . . . .
H3 H -0.1943 0.4002 0.0597 0.052 Uiso 1 1 calc R U . . .
C4 C 0.0054(3) 0.33426(5) 0.06239(12) 0.0478(4) Uani 1 1 d . . . . .
H4 H -0.0647 0.3265 -0.0230 0.057 Uiso 1 1 calc R U . . .
C5 C 0.1829(3) 0.30267(5) 0.13739(13) 0.0449(4) Uani 1 1 d . . . . .
H5 H 0.2331 0.2731 0.1033 0.054 Uiso 1 1 calc R U . . .
C6 C 0.2932(3) 0.31359(4) 0.26605(12) 0.0348(3) Uani 1 1 d . . . . .
C7 C 0.4842(3) 0.28281(4) 0.34765(13) 0.0402(3) Uani 1 1 d . . . . .
H7 H 0.5445 0.2530 0.3179 0.048 Uiso 1 1 calc R U . . .
C8 C 0.5807(3) 0.29651(4) 0.46960(13) 0.0380(3) Uani 1 1 d . . . . .
H8 H 0.7093 0.2764 0.5250 0.046 Uiso 1 1 calc R U . . .
C9 C 0.4848(3) 0.34137(4) 0.51180(11) 0.0316(3) Uani 1 1 d . . . . .
C10 C 0.5759(3) 0.35522(4) 0.64932(12) 0.0379(3) Uani 1 1 d . . . . .
C11 C 0.5474(3) 0.40473(4) 0.69098(11) 0.0324(3) Uani 1 1 d . . . . .
C12 C 0.4203(3) 0.41382(5) 0.81151(11) 0.0406(3) Uani 1 1 d . . . . .
H12 H 0.3478 0.3889 0.8628 0.049 Uiso 1 1 calc R U . . .
C13 C 0.4000(3) 0.45904(5) 0.85600(12) 0.0462(4) Uani 1 1 d . . . . .
H13 H 0.3083 0.4651 0.9364 0.055 Uiso 1 1 calc R U . . .
C14 C 0.5147(3) 0.49560(5) 0.78240(13) 0.0445(3) Uani 1 1 d . . . . .
H14 H 0.5043 0.5264 0.8135 0.053 Uiso 1 1 calc R U . . .
C15 C 0.6446(3) 0.48689(5) 0.66318(12) 0.0409(3) Uani 1 1 d . . . . .
H15 H 0.7241 0.5118 0.6136 0.049 Uiso 1 1 calc R U . . .
C16 C 0.6578(3) 0.44174(4) 0.61672(11) 0.0347(3) Uani 1 1 d . . . . .
H16 H 0.7416 0.4360 0.5348 0.042 Uiso 1 1 calc R U . . .

loop_
_atom_site_aniso_label
_atom_site_aniso_U_11
_atom_site_aniso_U_22
_atom_site_aniso_U_33
_atom_site_aniso_U_23
_atom_site_aniso_U_13
_atom_site_aniso_U_12
O1 0.0999(9) 0.0428(6) 0.0465(6) 0.0151(5) -0.0199(6) 0.0021(6)
N1 0.0307(5) 0.0293(5) 0.0287(5) -0.0003(4) 0.0001(4) -0.0023(4)
C1 0.0280(6) 0.0312(6) 0.0296(6) -0.0024(5) 0.0036(4) -0.0065(5)
C2 0.0356(6) 0.0374(7) 0.0331(6) -0.0009(5) -0.0005(5) -0.0034(5)
C3 0.0392(7) 0.0576(9) 0.0323(6) 0.0021(6) -0.0034(5) -0.0089(6)
C4 0.0416(7) 0.0693(10) 0.0326(7) -0.0132(6) 0.0035(6) -0.0181(7)
C5 0.0399(7) 0.0501(8) 0.0456(7) -0.0216(6) 0.0116(6) -0.0129(6)
C6 0.0302(6) 0.0344(7) 0.0407(7) -0.0079(5) 0.0099(5) -0.0083(5)
C7 0.0372(7) 0.0281(6) 0.0561(8) -0.0073(6) 0.0114(6) -0.0019(5)
C8 0.0342(6) 0.0295(7) 0.0504(7) 0.0059(5) 0.0039(5) 0.0005(5)
C9 0.0299(6) 0.0292(6) 0.0358(6) 0.0039(5) 0.0017(5) -0.0040(5)
C10 0.0399(7) 0.0366(7) 0.0364(7) 0.0087(5) -0.0050(5) -0.0031(5)
C11 0.0306(6) 0.0381(7) 0.0276(6) 0.0029(5) -0.0083(4) -0.0015(5)
C12 0.0377(7) 0.0543(8) 0.0291(6) 0.0062(6) -0.0050(5) -0.0051(6)
C13 0.0415(8) 0.0647(10) 0.0318(6) -0.0084(6) -0.0033(5) 0.0049(6)
C14 0.0466(8) 0.0430(8) 0.0422(7) -0.0095(6) -0.0151(6) 0.0074(6)
C15 0.0468(7) 0.0372(7) 0.0373(7) 0.0029(5) -0.0117(5) -0.0040(6)
C16 0.0372(6) 0.0389(7) 0.0274(6) 0.0018(5) -0.0054(5) -0.0026(5)

loop_
_atom_type_symbol
_atom_type_description
_atom_type_scat_dispersion_real
_atom_type_scat_dispersion_imag
_atom_type_scat_source
C C 0.0033 0.0016 'International Tables Vol C Tables 4.2.6.8 and 6.1.1.4'
H H 0.0000 0.0000 'International Tables Vol C Tables 4.2.6.8 and 6.1.1.4'
N N 0.0061 0.0033 'International Tables Vol C Tables 4.2.6.8 and 6.1.1.4'
O O 0.0106 0.0060 'International Tables Vol C Tables 4.2.6.8 and 6.1.1.4'

loop_
_geom_angle_atom_site_label_1
_geom_angle_atom_site_label_2
_geom_angle_atom_site_label_3
_geom_angle
_geom_angle_site_symmetry_1
_geom_angle_site_symmetry_3
_geom_angle_publ_flag
C9 N1 C1 117.33(10) . . ?
N1 C1 C2 118.33(10) . . ?
N1 C1 C6 122.55(11) . . ?
C2 C1 C6 119.12(10) . . ?
C3 C2 C1 120.50(12) . . ?
C3 C2 H2 119.7 . . ?
C1 C2 H2 119.7 . . ?
C2 C3 C4 120.65(13) . . ?
C2 C3 H3 119.7 . . ?
C4 C3 H3 119.7 . . ?
C5 C4 C3 120.09(12) . . ?
C5 C4 H4 120.0 . . ?
C3 C4 H4 120.0 . . ?
C4 C5 C6 121.01(12) . . ?
C4 C5 H5 119.5 . . ?
C6 C5 H5 119.5 . . ?
C7 C6 C5 123.73(12) . . ?
C7 C6 C1 117.66(11) . . ?
C5 C6 C1 118.61(12) . . ?
C8 C7 C6 119.53(11) . . ?
C8 C7 H7 120.2 . . ?
C6 C7 H7 120.2 . . ?
C7 C8 C9 118.97(11) . . ?
C7 C8 H8 120.5 . . ?
C9 C8 H8 120.5 . . ?
N1 C9 C8 123.97(11) . . ?
N1 C9 C10 117.39(10) . . ?
C8 C9 C10 118.58(11) . . ?
O1 C10 C11 120.54(11) . . ?
O1 C10 C9 118.88(12) . . ?
C11 C10 C9 120.55(10) . . ?
C16 C11 C12 119.33(11) . . ?
C16 C11 C10 122.28(11) . . ?
C12 C11 C10 118.32(11) . . ?
C13 C12 C11 120.36(12) . . ?
C13 C12 H12 119.8 . . ?
C11 C12 H12 119.8 . . ?
C12 C13 C14 119.97(12) . . ?
C12 C13 H13 120.0 . . ?
C14 C13 H13 120.0 . . ?
C13 C14 C15 120.09(12) . . ?
C13 C14 H14 120.0 . . ?
C15 C14 H14 120.0 . . ?
C16 C15 C14 120.18(12) . . ?
C16 C15 H15 119.9 . . ?
C14 C15 H15 119.9 . . ?
C15 C16 C11 120.04(11) . . ?
C15 C16 H16 120.0 . . ?
C11 C16 H16 120.0 . . ?

loop_
_geom_bond_atom_site_label_1
_geom_bond_atom_site_label_2
_geom_bond_distance
_geom_bond_site_symmetry_2
_geom_bond_publ_flag
O1 C10 1.2193(15) . ?
N1 C9 1.3206(15) . ?
N1 C1 1.3681(14) . ?
C1 C2 1.4100(16) . ?
C1 C6 1.4174(16) . ?
C2 C3 1.3646(17) . ?
C2 H2 0.9400 . ?
C3 C4 1.404(2) . ?
C3 H3 0.9400 . ?
C4 C5 1.360(2) . ?
C4 H4 0.9400 . ?
C5 C6 1.4160(18) . ?
C5 H5 0.9400 . ?
C6 C7 1.4090(18) . ?
C7 C8 1.3589(18) . ?
C7 H7 0.9400 . ?
C8 C9 1.4116(17) . ?
C8 H8 0.9400 . ?
C9 C10 1.5052(17) . ?
C10 C11 1.4852(18) . ?
C11 C16 1.3899(16) . ?
C11 C12 1.3922(17) . ?
C12 C13 1.376(2) . ?
C12 H12 0.9400 . ?
C13 C14 1.382(2) . ?
C13 H13 0.9400 . ?
C14 C15 1.3822(19) . ?
C14 H14 0.9400 . ?
C15 C16 1.3793(17) . ?
C15 H15 0.9400 . ?
C16 H16 0.9400 . ?

loop_
_geom_torsion_atom_site_label_1
_geom_torsion_atom_site_label_2
_geom_torsion_atom_site_label_3
_geom_torsion_atom_site_label_4
_geom_torsion
_geom_torsion_site_symmetry_1
_geom_torsion_site_symmetry_2
_geom_torsion_site_symmetry_3
_geom_torsion_site_symmetry_4
_geom_torsion_publ_flag
C9 N1 C1 C2 -179.16(10) . . . . ?
C9 N1 C1 C6 0.92(16) . . . . ?
N1 C1 C2 C3 179.27(11) . . . . ?
C6 C1 C2 C3 -0.80(17) . . . . ?
C1 C2 C3 C4 1.22(19) . . . . ?
C2 C3 C4 C5 -0.6(2) . . . . ?
C3 C4 C5 C6 -0.4(2) . . . . ?
C4 C5 C6 C7 -178.56(12) . . . . ?
C4 C5 C6 C1 0.81(18) . . . . ?
N1 C1 C6 C7 -0.87(16) . . . . ?
C2 C1 C6 C7 179.21(11) . . . . ?
N1 C1 C6 C5 179.72(10) . . . . ?
C2 C1 C6 C5 -0.20(16) . . . . ?
C5 C6 C7 C8 179.57(12) . . . . ?
C1 C6 C7 C8 0.19(17) . . . . ?
C6 C7 C8 C9 0.37(18) . . . . ?
C1 N1 C9 C8 -0.32(17) . . . . ?
C1 N1 C9 C10 -177.34(10) . . . . ?
C7 C8 C9 N1 -0.33(18) . . . . ?
C7 C8 C9 C10 176.66(11) . . . . ?
N1 C9 C10 O1 162.51(13) . . . . ?
C8 C9 C10 O1 -14.68(18) . . . . ?
N1 C9 C10 C11 -15.66(17) . . . . ?
C8 C9 C10 C11 167.15(11) . . . . ?
O1 C10 C11 C16 138.61(14) . . . . ?
C9 C10 C11 C16 -43.25(17) . . . . ?
O1 C10 C11 C12 -38.27(18) . . . . ?
C9 C10 C11 C12 139.87(12) . . . . ?
C16 C11 C12 C13 0.82(18) . . . . ?
C10 C11 C12 C13 177.80(11) . . . . ?
C11 C12 C13 C14 -1.71(19) . . . . ?
C12 C13 C14 C15 1.05(19) . . . . ?
C13 C14 C15 C16 0.51(19) . . . . ?
C14 C15 C16 C11 -1.40(18) . . . . ?
C12 C11 C16 C15 0.73(17) . . . . ?
C10 C11 C16 C15 -176.12(11) . . . . ?
